data_4085506
loop_
_publ_author_name
'Hern\'an-G\'omez, Alberto'
'Herd, Emma'
'Uzelac, Marina'
'Cadenbach, Thomas'
'Kennedy, Alan R.'
'Borilovic, Ivana'
'Arom\?\'i, Guillem'
'Hevia, Eva'

_publ_section_title
;
 Zincate-Mediated Arylation Reactions of Acridine: Pre- and Postarylation
 Structural Insights
;
_journal_issue 11
_journal_name_full Organometallics
_journal_page_first 2614
_journal_paper_doi 10.1021/om501251q
_journal_volume 34
_journal_year 2015
_chemical_formula_moiety C34H51LiO2Zn
_chemical_formula_sum 'C34 H51 Li O2 Zn'
_chemical_formula_weight 564.06
_chemical_name_systematic
; 
 ? 
;
_space_group_IT_number 14
_symmetry_cell_setting monoclinic
_symmetry_space_group_name_Hall '-P 2ybc'
_symmetry_space_group_name_H-M 'P 1 21/c 1'
_atom_sites_solution_hydrogens geom
_atom_sites_solution_primary direct
_atom_sites_solution_secondary difmap
_audit_creation_method SHELXL-97
_cell_angle_alpha 90.00
_cell_angle_beta 93.894(2)
_cell_angle_gamma 90.00
_cell_formula_units_Z 4
_cell_length_a 10.0754(2)
_cell_length_b 15.4637(2)
_cell_length_c 21.0465(3)
_cell_measurement_reflns_used 6419
_cell_measurement_temperature 123(2)
_cell_measurement_theta_max 72.9799
_cell_measurement_theta_min 4.2074
_cell_volume 3271.54(9)
_computing_cell_refinement
;
CrysAlisPro, Oxford Diffraction Ltd.,
Version 1.171.34.40 (release 27-08-2010 CrysAlis171 .NET)
(compiled Aug 27 2010,11:50:40)
;
_computing_data_collection
;
CrysAlisPro, Oxford Diffraction Ltd.,
Version 1.171.34.40 (release 27-08-2010 CrysAlis171 .NET)
(compiled Aug 27 2010,11:50:40)
;
_computing_data_reduction
;
CrysAlisPro, Oxford Diffraction Ltd.,
Version 1.171.34.40 (release 27-08-2010 CrysAlis171 .NET)
(compiled Aug 27 2010,11:50:40)
;
_computing_molecular_graphics
;
;
_computing_publication_material SHELXTL
_computing_structure_refinement 'SHELXL-97 (Sheldrick, 1997)'
_computing_structure_solution 'SHELXS-97 (Sheldrick, 1990)'
_diffrn_ambient_temperature 123(2)
_diffrn_measured_fraction_theta_full 0.988
_diffrn_measured_fraction_theta_max 0.969
_diffrn_measurement_device_type 'multiwire proportional'
_diffrn_measurement_method 'phi and omega scans'
_diffrn_radiation_monochromator graphite
_diffrn_radiation_source 'fine-focus sealed tube'
_diffrn_radiation_type CuK\a
_diffrn_radiation_wavelength 1.54180
_diffrn_reflns_av_R_equivalents 0.0220
_diffrn_reflns_av_sigmaI/netI 0.0270
_diffrn_reflns_limit_h_max 12
_diffrn_reflns_limit_h_min -12
_diffrn_reflns_limit_k_max 18
_diffrn_reflns_limit_k_min -12
_diffrn_reflns_limit_l_max 24
_diffrn_reflns_limit_l_min -25
_diffrn_reflns_number 12765
_diffrn_reflns_theta_full 70.00
_diffrn_reflns_theta_max 73.13
_diffrn_reflns_theta_min 4.21
_exptl_absorpt_coefficient_mu 1.222
_exptl_absorpt_correction_T_max 1.00000
_exptl_absorpt_correction_T_min 0.79629
_exptl_absorpt_correction_type multi-scan
_exptl_absorpt_process_details
;
CrysAlisPro, Agilent Technologies,
Version 1.171.34.46 (release 25-11-2010 CrysAlis171 .NET)
(compiled Nov 25 2010,17:55:46)
Empirical absorption correction using spherical harmonics,
 implemented in SCALE3 ABSPACK scaling algorithm.
;
_exptl_crystal_colour colourless
_exptl_crystal_density_diffrn 1.145
_exptl_crystal_density_method 'not measured'
_exptl_crystal_description plate
_exptl_crystal_F_000 1216
_exptl_crystal_size_max 0.20
_exptl_crystal_size_mid 0.15
_exptl_crystal_size_min 0.10
_refine_diff_density_max 1.249
_refine_diff_density_min -0.602
_refine_diff_density_rms 0.063
_refine_ls_extinction_method none
_refine_ls_goodness_of_fit_ref 1.069
_refine_ls_hydrogen_treatment mixed
_refine_ls_matrix_type full
_refine_ls_number_parameters 406
_refine_ls_number_reflns 6351
_refine_ls_number_restraints 284
_refine_ls_restrained_S_all 1.066
_refine_ls_R_factor_all 0.0589
_refine_ls_R_factor_gt 0.0519
_refine_ls_shift/su_max 0.001
_refine_ls_shift/su_mean 0.000
_refine_ls_structure_factor_coef Fsqd
_refine_ls_weighting_details 'calc w=1/[\s^2^(Fo^2^)+(0.0622P)^2^+3.9989P] where P=(Fo^2^+2Fc^2^)/3'
_refine_ls_weighting_scheme calc
_refine_ls_wR_factor_gt 0.1392
_refine_ls_wR_factor_ref 0.1443
_reflns_number_gt 5689
_reflns_number_total 6351
_reflns_threshold_expression I>2sigma(I)
_cod_data_source_file om501251q_si_002.cif
_cod_data_source_block emma5
_cod_depositor_comments
;
The following automatic conversions were performed:

'_symmetry_cell_setting' value 'Monoclinic' changed to 'monoclinic'
according to
/usr/data/users/saulius/crontab/automatic-downloads/rss-feeds/ACS/lib/dictionaries/cif_core.dic
dictionary named 'cif_core.dic' version 2.4.2 from 2011-04-26.

Automatic conversion script
Id: cif_fix_values 3008 2015-01-20 13:52:24Z robertas 

 Adding full bibliography for 4085506--4085509.cif.
;
_cod_original_sg_symbol_H-M P2(1)/c
_cod_database_code 4085506

loop_
_symmetry_equiv_pos_as_xyz
'x, y, z'
'-x, y+1/2, -z+1/2'
'-x, -y, -z'
'x, -y-1/2, z-1/2'

loop_
_atom_site_label
_atom_site_type_symbol
_atom_site_fract_x
_atom_site_fract_y
_atom_site_fract_z
_atom_site_U_iso_or_equiv
_atom_site_adp_type
_atom_site_occupancy
_atom_site_symmetry_multiplicity
_atom_site_calc_flag
_atom_site_refinement_flags
_atom_site_disorder_assembly
_atom_site_disorder_group
Zn1 Zn -0.02102(3) 0.41064(2) 0.691459(15) 0.03128(13) Uani 1 1 d . A .
Li1 Li 0.0951(4) 0.5345(3) 0.7711(2) 0.0346(9) Uani 1 1 d . . .
C1 C -0.0925(3) 0.43053(17) 0.77837(12) 0.0335(5) Uani 1 1 d . A .
C2 C -0.2226(3) 0.46130(19) 0.78475(13) 0.0401(6) Uani 1 1 d . . .
H2 H -0.2725 0.4817 0.7478 0.048 Uiso 1 1 calc R A .
C3 C -0.2808(3) 0.4631(3) 0.84245(16) 0.0564(9) Uani 1 1 d . A .
H3 H -0.3683 0.4851 0.8447 0.068 Uiso 1 1 calc R . .
C4 C -0.2111(4) 0.4327(3) 0.89673(16) 0.0627(10) Uani 1 1 d . . .
H4 H -0.2514 0.4326 0.9362 0.075 Uiso 1 1 calc R A .
C5 C -0.0837(4) 0.4026(2) 0.89347(15) 0.0545(9) Uani 1 1 d . A .
H5 H -0.0349 0.3823 0.9307 0.065 Uiso 1 1 calc R . .
C6 C -0.0269(3) 0.40217(17) 0.83545(14) 0.0403(6) Uani 1 1 d . A .
H6 H 0.0617 0.3815 0.8342 0.048 Uiso 1 1 calc R . .
C7 C -0.1379(2) 0.36370(16) 0.61952(12) 0.0321(5) Uani 1 1 d . . .
C8 C -0.0970(3) 0.36003(19) 0.55755(13) 0.0401(6) Uani 1 1 d . A .
H8 H -0.0085 0.3767 0.5503 0.048 Uiso 1 1 calc R . .
C9 C -0.1802(3) 0.3329(2) 0.50584(14) 0.0497(7) Uani 1 1 d . . .
H9 H -0.1481 0.3309 0.4645 0.060 Uiso 1 1 calc R A .
C10 C -0.3094(3) 0.3090(2) 0.51487(15) 0.0501(8) Uani 1 1 d . A .
H10 H -0.3669 0.2909 0.4797 0.060 Uiso 1 1 calc R . .
C11 C -0.3545(3) 0.3116(2) 0.57498(15) 0.0465(7) Uani 1 1 d . . .
H11 H -0.4435 0.2954 0.5815 0.056 Uiso 1 1 calc R A .
C12 C -0.2696(3) 0.33796(17) 0.62656(13) 0.0366(6) Uani 1 1 d . A .
H12 H -0.3021 0.3385 0.6679 0.044 Uiso 1 1 calc R . .
C13 C 0.1721(2) 0.44267(17) 0.68171(12) 0.0323(5) Uani 1 1 d . A .
C14 C 0.2116(3) 0.48452(17) 0.62670(12) 0.0360(6) Uani 1 1 d . . .
H14 H 0.1446 0.5042 0.5962 0.043 Uiso 1 1 calc R A .
C15 C 0.3433(3) 0.49827(18) 0.61496(13) 0.0405(6) Uani 1 1 d . A .
H15 H 0.3650 0.5271 0.5772 0.049 Uiso 1 1 calc R . .
C16 C 0.4436(3) 0.46987(19) 0.65842(14) 0.0422(6) Uani 1 1 d . . .
H16 H 0.5343 0.4793 0.6507 0.051 Uiso 1 1 calc R A .
C17 C 0.4103(3) 0.42776(18) 0.71294(14) 0.0402(6) Uani 1 1 d . A .
H17 H 0.4781 0.4076 0.7429 0.048 Uiso 1 1 calc R . .
C18 C 0.2772(3) 0.41483(16) 0.72398(13) 0.0344(6) Uani 1 1 d . . .
H18 H 0.2564 0.3858 0.7619 0.041 Uiso 1 1 calc R A .
O1A O 0.0486(3) 0.6372(2) 0.72216(16) 0.0357(7) Uani 0.606(3) 1 d PDU A 1
O2A O 0.1897(4) 0.5611(3) 0.85552(19) 0.0350(9) Uani 0.606(3) 1 d PDU A 1
C19A C -0.0817(6) 0.6598(4) 0.6999(3) 0.0661(14) Uani 0.606(3) 1 d PDU A 1
H19A H -0.0871 0.7235 0.6959 0.079 Uiso 0.606(3) 1 calc PR A 1
H19B H -0.1436 0.6420 0.7321 0.079 Uiso 0.606(3) 1 calc PR A 1
C20A C -0.1287(7) 0.6183(4) 0.6344(3) 0.0686(15) Uani 0.606(3) 1 d PDU A 1
H20A H -0.0676 0.6381 0.6024 0.082 Uiso 0.606(3) 1 calc PR A 1
H20B H -0.1178 0.5548 0.6384 0.082 Uiso 0.606(3) 1 calc PR A 1
C21A C -0.2635(6) 0.6353(5) 0.6093(3) 0.0758(16) Uani 0.606(3) 1 d PDU A 1
H21A H -0.2755 0.6988 0.6061 0.091 Uiso 0.606(3) 1 calc PR A 1
H21B H -0.3250 0.6138 0.6404 0.091 Uiso 0.606(3) 1 calc PR A 1
C22A C -0.3050(12) 0.5963(10) 0.5451(5) 0.0658(19) Uani 0.606(3) 1 d PDU A 1
H22A H -0.2411 0.6131 0.5142 0.099 Uiso 0.606(3) 1 calc PR A 1
H22B H -0.3937 0.6175 0.5307 0.099 Uiso 0.606(3) 1 calc PR A 1
H22C H -0.3071 0.5332 0.5488 0.099 Uiso 0.606(3) 1 calc PR A 1
C23A C 0.1482(4) 0.6865(3) 0.6925(2) 0.0385(8) Uani 0.606(3) 1 d PDU A 1
H23A H 0.1260 0.7488 0.6936 0.046 Uiso 0.606(3) 1 calc PR A 1
H23B H 0.1514 0.6688 0.6474 0.046 Uiso 0.606(3) 1 calc PR A 1
C24A C 0.2819(4) 0.6708(3) 0.7276(2) 0.0368(8) Uani 0.606(3) 1 d PDU A 1
H24A H 0.3019 0.6081 0.7274 0.044 Uiso 0.606(3) 1 calc PR A 1
H24B H 0.2780 0.6892 0.7725 0.044 Uiso 0.606(3) 1 calc PR A 1
C25A C 0.3939(5) 0.7201(4) 0.6975(3) 0.0491(11) Uani 0.606(3) 1 d PDU A 1
H25A H 0.3994 0.7010 0.6529 0.059 Uiso 0.606(3) 1 calc PR A 1
H25B H 0.3738 0.7828 0.6972 0.059 Uiso 0.606(3) 1 calc PR A 1
C26A C 0.5269(6) 0.7042(4) 0.7346(3) 0.0607(13) Uani 0.606(3) 1 d PDU A 1
H26A H 0.5229 0.7258 0.7782 0.091 Uiso 0.606(3) 1 calc PR A 1
H26B H 0.5975 0.7346 0.7138 0.091 Uiso 0.606(3) 1 calc PR A 1
H26C H 0.5459 0.6421 0.7357 0.091 Uiso 0.606(3) 1 calc PR A 1
C27A C 0.3312(4) 0.5622(3) 0.8692(2) 0.0392(8) Uani 0.606(3) 1 d PDU A 1
H27A H 0.3592 0.6223 0.8795 0.047 Uiso 0.606(3) 1 calc PR A 1
H27B H 0.3746 0.5446 0.8304 0.047 Uiso 0.606(3) 1 calc PR A 1
C28A C 0.3804(5) 0.5035(4) 0.9239(2) 0.0432(11) Uani 0.606(3) 1 d PDU A 1
H28A H 0.4784 0.5085 0.9301 0.052 Uiso 0.606(3) 1 calc PR A 1
H28B H 0.3424 0.5238 0.9635 0.052 Uiso 0.606(3) 1 calc PR A 1
C29A C 0.344(2) 0.4093(5) 0.9135(8) 0.0550(11) Uani 0.606(3) 1 d PDU A 1
H29A H 0.3433 0.3967 0.8674 0.066 Uiso 0.606(3) 1 calc PR A 1
H29B H 0.2526 0.4002 0.9266 0.066 Uiso 0.606(3) 1 calc PR A 1
C30A C 0.4369(13) 0.3442(9) 0.9494(4) 0.060(2) Uani 0.606(3) 1 d PDU A 1
H30A H 0.5291 0.3560 0.9400 0.090 Uiso 0.606(3) 1 calc PR A 1
H30B H 0.4128 0.2854 0.9357 0.090 Uiso 0.606(3) 1 calc PR A 1
H30C H 0.4281 0.3498 0.9953 0.090 Uiso 0.606(3) 1 calc PR A 1
C31A C 0.1172(4) 0.5989(3) 0.9053(2) 0.0379(8) Uani 0.606(3) 1 d PDU A 1
H31A H 0.1711 0.6453 0.9268 0.045 Uiso 0.606(3) 1 calc PR A 1
H31B H 0.0993 0.5543 0.9374 0.045 Uiso 0.606(3) 1 calc PR A 1
C32A C -0.0134(4) 0.6362(3) 0.8772(2) 0.0374(8) Uani 0.606(3) 1 d PDU A 1
H32A H -0.0611 0.5915 0.8508 0.045 Uiso 0.606(3) 1 calc PR A 1
H32B H 0.0054 0.6854 0.8491 0.045 Uiso 0.606(3) 1 calc PR A 1
C33A C -0.1024(5) 0.6670(4) 0.9283(3) 0.0478(10) Uani 0.606(3) 1 d PDU A 1
H33A H -0.0521 0.7072 0.9576 0.057 Uiso 0.606(3) 1 calc PR A 1
H33B H -0.1303 0.6169 0.9534 0.057 Uiso 0.606(3) 1 calc PR A 1
C34A C -0.2254(6) 0.7129(4) 0.8981(3) 0.0613(14) Uani 0.606(3) 1 d PDU A 1
H34A H -0.1977 0.7633 0.8740 0.092 Uiso 0.606(3) 1 calc PR A 1
H34B H -0.2819 0.7318 0.9315 0.092 Uiso 0.606(3) 1 calc PR A 1
H34C H -0.2754 0.6730 0.8692 0.092 Uiso 0.606(3) 1 calc PR A 1
O1B O -0.0107(5) 0.6325(4) 0.7375(2) 0.0357(7) Uani 0.39 1 d PDU A 2
O2B O 0.2293(7) 0.5588(6) 0.8393(3) 0.0350(9) Uani 0.39 1 d PDU A 2
C19B C 0.0013(8) 0.6643(7) 0.6741(4) 0.0661(14) Uani 0.39 1 d PDU A 2
H19C H 0.0539 0.6222 0.6508 0.079 Uiso 0.394(3) 1 calc PR A 2
H19D H 0.0518 0.7192 0.6767 0.079 Uiso 0.394(3) 1 calc PR A 2
C20B C -0.1277(9) 0.6797(6) 0.6364(5) 0.0686(15) Uani 0.39 1 d PDU A 2
H20C H -0.1154 0.7184 0.5997 0.082 Uiso 0.394(3) 1 calc PR A 2
H20D H -0.1944 0.7054 0.6632 0.082 Uiso 0.394(3) 1 calc PR A 2
C21B C -0.1686(12) 0.5908(7) 0.6144(6) 0.0758(16) Uani 0.39 1 d PDU A 2
H21C H -0.2096 0.5606 0.6496 0.091 Uiso 0.394(3) 1 calc PR A 2
H21D H -0.0880 0.5580 0.6047 0.091 Uiso 0.394(3) 1 calc PR A 2
C22B C -0.266(2) 0.5899(16) 0.5560(9) 0.0658(19) Uani 0.39 1 d PDU A 2
H22D H -0.3530 0.6102 0.5677 0.099 Uiso 0.394(3) 1 calc PR A 2
H22E H -0.2742 0.5308 0.5393 0.099 Uiso 0.394(3) 1 calc PR A 2
H22F H -0.2332 0.6280 0.5233 0.099 Uiso 0.394(3) 1 calc PR A 2
C23B C -0.0986(7) 0.6800(4) 0.7748(3) 0.0385(8) Uani 0.39 1 d PDU A 2
H23C H -0.1919 0.6636 0.7627 0.046 Uiso 0.394(3) 1 calc PR A 2
H23D H -0.0887 0.7428 0.7669 0.046 Uiso 0.394(3) 1 calc PR A 2
C24B C -0.0661(7) 0.6607(4) 0.8447(3) 0.0368(8) Uani 0.39 1 d PDU A 2
H24C H 0.0241 0.6827 0.8573 0.044 Uiso 0.394(3) 1 calc PR A 2
H24D H -0.0655 0.5973 0.8512 0.044 Uiso 0.394(3) 1 calc PR A 2
C25B C -0.1658(8) 0.7017(6) 0.8874(4) 0.0491(11) Uani 0.39 1 d PDU A 2
H25C H -0.1657 0.7652 0.8817 0.059 Uiso 0.394(3) 1 calc PR A 2
H25D H -0.2563 0.6802 0.8748 0.059 Uiso 0.394(3) 1 calc PR A 2
C26B C -0.1306(10) 0.6799(7) 0.9571(4) 0.0607(13) Uani 0.39 1 d PDU A 2
H26D H -0.1323 0.6170 0.9629 0.091 Uiso 0.394(3) 1 calc PR A 2
H26E H -0.1955 0.7068 0.9836 0.091 Uiso 0.394(3) 1 calc PR A 2
H26F H -0.0414 0.7018 0.9697 0.091 Uiso 0.394(3) 1 calc PR A 2
C27B C 0.2217(7) 0.5482(5) 0.9067(3) 0.0392(8) Uani 0.39 1 d PDU A 2
H27C H 0.1330 0.5247 0.9147 0.047 Uiso 0.394(3) 1 calc PR A 2
H27D H 0.2295 0.6058 0.9271 0.047 Uiso 0.394(3) 1 calc PR A 2
C28B C 0.3280(8) 0.4888(6) 0.9382(4) 0.0432(11) Uani 0.39 1 d PDU A 2
H28C H 0.4152 0.5176 0.9357 0.052 Uiso 0.394(3) 1 calc PR A 2
H28D H 0.3114 0.4843 0.9839 0.052 Uiso 0.394(3) 1 calc PR A 2
C29B C 0.341(3) 0.3976(9) 0.9127(12) 0.0550(11) Uani 0.39 1 d PDU A 2
H29C H 0.3928 0.3960 0.8745 0.066 Uiso 0.394(3) 1 calc PR A 2
H29D H 0.2528 0.3705 0.9028 0.066 Uiso 0.394(3) 1 calc PR A 2
C30B C 0.416(2) 0.3555(15) 0.9704(8) 0.060(2) Uani 0.39 1 d PDU A 2
H30D H 0.5116 0.3652 0.9682 0.090 Uiso 0.394(3) 1 calc PR A 2
H30E H 0.3978 0.2932 0.9702 0.090 Uiso 0.394(3) 1 calc PR A 2
H30F H 0.3862 0.3811 1.0096 0.090 Uiso 0.394(3) 1 calc PR A 2
C31B C 0.3498(6) 0.6018(4) 0.8244(3) 0.0379(8) Uani 0.39 1 d PDU A 2
H31C H 0.4225 0.5591 0.8225 0.045 Uiso 0.394(3) 1 calc PR A 2
H31D H 0.3757 0.6445 0.8580 0.045 Uiso 0.394(3) 1 calc PR A 2
C32B C 0.3282(7) 0.6473(4) 0.7609(3) 0.0374(8) Uani 0.39 1 d PDU A 2
H32C H 0.2585 0.6920 0.7635 0.045 Uiso 0.394(3) 1 calc PR A 2
H32D H 0.2976 0.6051 0.7277 0.045 Uiso 0.394(3) 1 calc PR A 2
C33B C 0.4578(8) 0.6897(5) 0.7427(4) 0.0478(10) Uani 0.39 1 d PDU A 2
H33C H 0.4872 0.7327 0.7756 0.057 Uiso 0.394(3) 1 calc PR A 2
H33D H 0.5280 0.6450 0.7413 0.057 Uiso 0.394(3) 1 calc PR A 2
C34B C 0.4392(11) 0.7343(7) 0.6780(4) 0.0613(14) Uani 0.39 1 d PDU A 2
H34D H 0.4143 0.6913 0.6451 0.092 Uiso 0.394(3) 1 calc PR A 2
H34E H 0.5225 0.7624 0.6682 0.092 Uiso 0.394(3) 1 calc PR A 2
H34F H 0.3687 0.7778 0.6792 0.092 Uiso 0.394(3) 1 calc PR A 2

loop_
_atom_site_aniso_label
_atom_site_aniso_U_11
_atom_site_aniso_U_22
_atom_site_aniso_U_33
_atom_site_aniso_U_23
_atom_site_aniso_U_13
_atom_site_aniso_U_12
Zn1 0.0325(2) 0.0276(2) 0.0326(2) -0.00256(13) -0.00541(13) -0.00053(13)
Li1 0.042(2) 0.026(2) 0.034(2) -0.0022(17) -0.0060(18) -0.0038(18)
C1 0.0376(13) 0.0287(13) 0.0336(13) -0.0040(10) -0.0027(10) -0.0070(10)
C2 0.0352(13) 0.0420(16) 0.0425(14) -0.0036(12) -0.0020(11) -0.0083(12)
C3 0.0392(16) 0.071(2) 0.060(2) -0.0170(17) 0.0112(14) -0.0166(15)
C4 0.068(2) 0.081(3) 0.0409(17) -0.0088(17) 0.0150(15) -0.034(2)
C5 0.073(2) 0.053(2) 0.0357(15) 0.0063(13) -0.0061(14) -0.0205(17)
C6 0.0489(16) 0.0299(14) 0.0409(15) -0.0002(11) -0.0067(12) -0.0067(11)
C7 0.0320(12) 0.0290(13) 0.0343(12) -0.0009(10) -0.0058(10) 0.0015(10)
C8 0.0402(14) 0.0402(15) 0.0392(14) -0.0018(12) -0.0016(11) -0.0043(12)
C9 0.0615(19) 0.0530(19) 0.0334(14) -0.0014(13) -0.0056(13) -0.0051(15)
C10 0.0568(18) 0.0441(17) 0.0458(16) 0.0013(13) -0.0236(14) -0.0068(14)
C11 0.0368(14) 0.0407(16) 0.0597(18) 0.0039(14) -0.0124(13) -0.0066(12)
C12 0.0373(13) 0.0308(13) 0.0411(14) 0.0018(11) -0.0025(11) -0.0012(11)
C13 0.0329(12) 0.0277(12) 0.0356(13) -0.0081(10) -0.0033(10) -0.0009(10)
C14 0.0404(14) 0.0314(14) 0.0352(13) -0.0056(10) -0.0035(10) 0.0012(11)
C15 0.0480(15) 0.0349(14) 0.0389(14) -0.0043(11) 0.0055(12) -0.0015(12)
C16 0.0335(13) 0.0386(15) 0.0547(17) -0.0090(13) 0.0049(12) 0.0010(11)
C17 0.0347(13) 0.0356(15) 0.0493(16) -0.0051(12) -0.0063(11) 0.0048(11)
C18 0.0391(14) 0.0270(13) 0.0365(13) -0.0043(10) -0.0022(11) -0.0009(10)
O1A 0.040(2) 0.0295(12) 0.0369(17) 0.0032(12) -0.0039(13) 0.0015(16)
O2A 0.041(2) 0.0352(12) 0.028(2) -0.0019(16) -0.0046(14) -0.0031(18)
C19A 0.053(3) 0.066(3) 0.076(3) 0.033(3) -0.014(2) 0.005(3)
C20A 0.086(4) 0.045(3) 0.070(3) 0.023(3) -0.031(2) 0.019(3)
C21A 0.061(3) 0.073(4) 0.090(4) 0.003(3) -0.014(3) 0.003(3)
C22A 0.072(7) 0.057(3) 0.067(4) -0.002(4) -0.008(3) 0.014(4)
C23A 0.0425(19) 0.0282(18) 0.0439(19) 0.0019(15) -0.0045(15) 0.0019(15)
C24A 0.0408(19) 0.0293(19) 0.0396(19) -0.0013(15) -0.0027(16) -0.0006(15)
C25A 0.050(3) 0.038(2) 0.061(3) -0.005(2) 0.011(2) -0.005(2)
C26A 0.054(3) 0.047(3) 0.082(3) -0.002(3) 0.009(3) -0.001(2)
C27A 0.0417(19) 0.038(2) 0.0364(19) -0.0037(15) -0.0055(15) 0.0014(16)
C28A 0.042(3) 0.055(3) 0.032(2) 0.0031(19) -0.005(2) 0.004(2)
C29A 0.062(2) 0.050(3) 0.0510(19) 0.007(2) -0.0130(16) 0.006(3)
C30A 0.053(5) 0.053(4) 0.071(7) 0.017(5) -0.014(4) -0.002(3)
C31A 0.0411(19) 0.037(2) 0.0350(18) -0.0038(15) -0.0033(14) -0.0036(15)
C32A 0.0428(19) 0.0315(19) 0.0372(19) -0.0020(16) -0.0023(16) -0.0040(15)
C33A 0.049(2) 0.041(2) 0.054(2) -0.002(2) 0.009(2) -0.0015(19)
C34A 0.060(3) 0.061(3) 0.064(3) 0.004(2) 0.015(3) 0.005(3)
O1B 0.040(2) 0.0295(12) 0.0369(17) 0.0032(12) -0.0039(13) 0.0015(16)
O2B 0.041(2) 0.0352(12) 0.028(2) -0.0019(16) -0.0046(14) -0.0031(18)
C19B 0.053(3) 0.066(3) 0.076(3) 0.033(3) -0.014(2) 0.005(3)
C20B 0.086(4) 0.045(3) 0.070(3) 0.023(3) -0.031(2) 0.019(3)
C21B 0.061(3) 0.073(4) 0.090(4) 0.003(3) -0.014(3) 0.003(3)
C22B 0.072(7) 0.057(3) 0.067(4) -0.002(4) -0.008(3) 0.014(4)
C23B 0.0425(19) 0.0282(18) 0.0439(19) 0.0019(15) -0.0045(15) 0.0019(15)
C24B 0.0408(19) 0.0293(19) 0.0396(19) -0.0013(15) -0.0027(16) -0.0006(15)
C25B 0.050(3) 0.038(2) 0.061(3) -0.005(2) 0.011(2) -0.005(2)
C26B 0.054(3) 0.047(3) 0.082(3) -0.002(3) 0.009(3) -0.001(2)
C27B 0.0417(19) 0.038(2) 0.0364(19) -0.0037(15) -0.0055(15) 0.0014(16)
C28B 0.042(3) 0.055(3) 0.032(2) 0.0031(19) -0.005(2) 0.004(2)
C29B 0.062(2) 0.050(3) 0.0510(19) 0.007(2) -0.0130(16) 0.006(3)
C30B 0.053(5) 0.053(4) 0.071(7) 0.017(5) -0.014(4) -0.002(3)
C31B 0.0411(19) 0.037(2) 0.0350(18) -0.0038(15) -0.0033(14) -0.0036(15)
C32B 0.0428(19) 0.0315(19) 0.0372(19) -0.0020(16) -0.0023(16) -0.0040(15)
C33B 0.049(2) 0.041(2) 0.054(2) -0.002(2) 0.009(2) -0.0015(19)
C34B 0.060(3) 0.061(3) 0.064(3) 0.004(2) 0.015(3) 0.005(3)

loop_
_atom_type_symbol
_atom_type_description
_atom_type_scat_dispersion_real
_atom_type_scat_dispersion_imag
_atom_type_scat_source
C C 0.0181 0.0091 'International Tables Vol C Tables 4.2.6.8 and 6.1.1.4'
H H 0.0000 0.0000 'International Tables Vol C Tables 4.2.6.8 and 6.1.1.4'
Li Li 0.0008 0.0003 'International Tables Vol C Tables 4.2.6.8 and 6.1.1.4'
O O 0.0492 0.0322 'International Tables Vol C Tables 4.2.6.8 and 6.1.1.4'
Zn Zn -1.5491 0.6778 'International Tables Vol C Tables 4.2.6.8 and 6.1.1.4'

loop_
_geom_angle_atom_site_label_1
_geom_angle_atom_site_label_2
_geom_angle_atom_site_label_3
_geom_angle
C7 Zn1 C13 122.22(10)
C7 Zn1 C1 120.77(11)
C13 Zn1 C1 117.00(10)
C7 Zn1 Li1 157.14(12)
C13 Zn1 Li1 61.41(12)
C1 Zn1 Li1 60.62(12)
O1A Li1 O2B 111.5(3)
O1A Li1 O1B 20.77(15)
O2B Li1 O1B 116.9(4)
O1A Li1 O2A 112.8(3)
O2B Li1 O2A 15.75(18)
O1B Li1 O2A 112.1(3)
O1A Li1 C1 113.9(2)
O2B Li1 C1 124.9(3)
O1B Li1 C1 97.2(2)
O2A Li1 C1 113.3(2)
O1A Li1 C13 98.1(2)
O2B Li1 C13 115.2(3)
O1B Li1 C13 110.7(2)
O2A Li1 C13 128.7(2)
C1 Li1 C13 87.47(16)
O1A Li1 Zn1 99.78(19)
O2B Li1 Zn1 146.2(3)
O1B Li1 Zn1 96.9(2)
O2A Li1 Zn1 147.2(3)
C1 Li1 Zn1 45.29(9)
C13 Li1 Zn1 45.06(9)
O1A Li1 C6 139.8(2)
O2B Li1 C6 95.2(3)
O1B Li1 C6 119.8(3)
O2A Li1 C6 85.3(2)
C1 Li1 C6 30.15(10)
C13 Li1 C6 96.74(16)
Zn1 Li1 C6 66.52(11)
C6 C1 C2 114.3(3)
C6 C1 Zn1 123.2(2)
C2 C1 Zn1 121.7(2)
C6 C1 Li1 86.50(19)
C2 C1 Li1 120.1(2)
Zn1 C1 Li1 74.09(13)
C3 C2 C1 122.8(3)
C3 C2 H2 118.6
C1 C2 H2 118.6
C4 C3 C2 119.8(3)
C4 C3 H3 120.1
C2 C3 H3 120.1
C5 C4 C3 119.9(3)
C5 C4 H4 120.0
C3 C4 H4 120.0
C4 C5 C6 119.4(3)
C4 C5 H5 120.3
C6 C5 H5 120.3
C5 C6 C1 123.7(3)
C5 C6 Li1 130.4(2)
C1 C6 Li1 63.35(17)
C5 C6 H6 118.1
C1 C6 H6 118.1
Li1 C6 H6 77.8
C8 C7 C12 115.4(2)
C8 C7 Zn1 121.90(19)
C12 C7 Zn1 122.54(19)
C9 C8 C7 122.8(3)
C9 C8 H8 118.6
C7 C8 H8 118.6
C10 C9 C8 119.8(3)
C10 C9 H9 120.1
C8 C9 H9 120.1
C11 C10 C9 119.6(3)
C11 C10 H10 120.2
C9 C10 H10 120.2
C10 C11 C12 120.1(3)
C10 C11 H11 120.0
C12 C11 H11 120.0
C11 C12 C7 122.3(3)
C11 C12 H12 118.8
C7 C12 H12 118.8
C18 C13 C14 114.8(2)
C18 C13 Zn1 123.2(2)
C14 C13 Zn1 121.44(19)
C18 C13 Li1 87.53(18)
C14 C13 Li1 118.3(2)
Zn1 C13 Li1 73.53(13)
C15 C14 C13 123.1(3)
C15 C14 H14 118.4
C13 C14 H14 118.4
C14 C15 C16 119.9(3)
C14 C15 H15 120.1
C16 C15 H15 120.1
C17 C16 C15 119.3(3)
C17 C16 H16 120.3
C15 C16 H16 120.3
C16 C17 C18 119.9(3)
C16 C17 H17 120.0
C18 C17 H17 120.0
C17 C18 C13 123.0(3)
C17 C18 H18 118.5
C13 C18 H18 118.5
C19A O1A C23A 112.8(4)
C19A O1A Li1 124.6(4)
C23A O1A Li1 121.1(3)
C27A O2A C31A 113.3(4)
C27A O2A Li1 126.0(3)
C31A O2A Li1 119.6(3)
O1A C19A C20A 114.2(5)
O1A C19A H19A 108.7
C20A C19A H19A 108.7
O1A C19A H19B 108.7
C20A C19A H19B 108.7
H19A C19A H19B 107.6
C21A C20A C19A 117.8(6)
C21A C20A H20A 107.9
C19A C20A H20A 107.9
C21A C20A H20B 107.9
C19A C20A H20B 107.9
H20A C20A H20B 107.2
C20A C21A C22A 116.7(6)
C20A C21A H21A 108.1
C22A C21A H21A 108.1
C20A C21A H21B 108.1
C22A C21A H21B 108.1
H21A C21A H21B 107.3
O1A C23A C24A 109.1(3)
O1A C23A H23A 109.9
C24A C23A H23A 109.9
O1A C23A H23B 109.9
C24A C23A H23B 109.9
H23A C23A H23B 108.3
C23A C24A C25A 112.0(4)
C23A C24A H24A 109.2
C25A C24A H24A 109.2
C23A C24A H24B 109.2
C25A C24A H24B 109.2
H24A C24A H24B 107.9
C26A C25A C24A 110.8(5)
C26A C25A H25A 109.5
C24A C25A H25A 109.5
C26A C25A H25B 109.5
C24A C25A H25B 109.5
H25A C25A H25B 108.1
O2A C27A C28A 114.3(4)
O2A C27A H27A 108.7
C28A C27A H27A 108.7
O2A C27A H27B 108.7
C28A C27A H27B 108.7
H27A C27A H27B 107.6
C29A C28A C27A 113.6(7)
C29A C28A H28A 108.8
C27A C28A H28A 108.8
C29A C28A H28B 108.8
C27A C28A H28B 108.8
H28A C28A H28B 107.7
C28A C29A C30A 115.2(11)
C28A C29A H29A 108.5
C30A C29A H29A 108.5
C28A C29A H29B 108.5
C30A C29A H29B 108.5
H29A C29A H29B 107.5
O2A C31A C32A 109.9(4)
O2A C31A H31A 109.7
C32A C31A H31A 109.7
O2A C31A H31B 109.7
C32A C31A H31B 109.7
H31A C31A H31B 108.2
C31A C32A C33A 112.4(4)
C31A C32A H32A 109.1
C33A C32A H32A 109.1
C31A C32A H32B 109.1
C33A C32A H32B 109.1
H32A C32A H32B 107.9
C32A C33A C34A 110.6(5)
C32A C33A H33A 109.5
C34A C33A H33A 109.5
C32A C33A H33B 109.5
C34A C33A H33B 109.5
H33A C33A H33B 108.1
C23B O1B C19B 115.5(6)
C23B O1B Li1 122.9(4)
C19B O1B Li1 121.5(5)
C27B O2B C31B 111.8(6)
C27B O2B Li1 128.9(5)
C31B O2B Li1 118.9(5)
O1B C19B C20B 115.1(7)
O1B C19B H19C 108.5
C20B C19B H19C 108.5
O1B C19B H19D 108.5
C20B C19B H19D 108.5
H19C C19B H19D 107.5
C19B C20B C21B 103.2(8)
C19B C20B H20C 111.1
C21B C20B H20C 111.1
C19B C20B H20D 111.1
C21B C20B H20D 111.1
H20C C20B H20D 109.1
C20B C21B C22B 114.0(12)
C20B C21B H21C 108.7
C22B C21B H21C 108.7
C20B C21B H21D 108.7
C22B C21B H21D 108.7
H21C C21B H21D 107.6
C21B C22B H22D 109.5
C21B C22B H22E 109.5
H22D C22B H22E 109.5
C21B C22B H22F 109.5
H22D C22B H22F 109.5
H22E C22B H22F 109.5
O1B C23B C24B 109.4(5)
O1B C23B H23C 109.8
C24B C23B H23C 109.8
O1B C23B H23D 109.8
C24B C23B H23D 109.8
H23C C23B H23D 108.3
C23B C24B C25B 112.4(6)
C23B C24B H24C 109.1
C25B C24B H24C 109.1
C23B C24B H24D 109.1
C25B C24B H24D 109.1
H24C C24B H24D 107.9
C26B C25B C24B 110.8(7)
C26B C25B H25C 109.5
C24B C25B H25C 109.5
C26B C25B H25D 109.5
C24B C25B H25D 109.5
H25C C25B H25D 108.1
C25B C26B H26D 109.5
C25B C26B H26E 109.5
H26D C26B H26E 109.5
C25B C26B H26F 109.5
H26D C26B H26F 109.5
H26E C26B H26F 109.5
O2B C27B C28B 114.5(7)
O2B C27B H27C 108.6
C28B C27B H27C 108.6
O2B C27B H27D 108.6
C28B C27B H27D 108.6
H27C C27B H27D 107.6
C29B C28B C27B 118.6(11)
C29B C28B H28C 107.7
C27B C28B H28C 107.7
C29B C28B H28D 107.7
C27B C28B H28D 107.7
H28C C28B H28D 107.1
C28B C29B C30B 99.4(15)
C28B C29B H29C 111.9
C30B C29B H29C 111.9
C28B C29B H29D 111.9
C30B C29B H29D 111.9
H29C C29B H29D 109.6
C29B C30B H30D 109.5
C29B C30B H30E 109.5
H30D C30B H30E 109.5
C29B C30B H30F 109.5
H30D C30B H30F 109.5
H30E C30B H30F 109.5
O2B C31B C32B 109.6(6)
O2B C31B H31C 109.7
C32B C31B H31C 109.7
O2B C31B H31D 109.7
C32B C31B H31D 109.7
H31C C31B H31D 108.2
C31B C32B C33B 110.2(6)
C31B C32B H32C 109.6
C33B C32B H32C 109.6
C31B C32B H32D 109.6
C33B C32B H32D 109.6
H32C C32B H32D 108.1
C34B C33B C32B 111.1(7)
C34B C33B H33C 109.4
C32B C33B H33C 109.4
C34B C33B H33D 109.4
C32B C33B H33D 109.4
H33C C33B H33D 108.0
C33B C34B H34D 109.5
C33B C34B H34E 109.5
H34D C34B H34E 109.5
C33B C34B H34F 109.5
H34D C34B H34F 109.5
H34E C34B H34F 109.5

loop_
_geom_bond_atom_site_label_1
_geom_bond_atom_site_label_2
_geom_bond_distance
Zn1 C7 1.991(2)
Zn1 C13 2.032(3)
Zn1 C1 2.034(3)
Zn1 Li1 2.753(4)
Li1 O1A 1.933(6)
Li1 O2B 1.941(9)
Li1 O1B 1.957(7)
Li1 O2A 2.002(6)
Li1 C1 2.494(5)
Li1 C13 2.521(5)
Li1 C6 2.786(5)
C1 C6 1.402(4)
C1 C2 1.409(4)
C2 C3 1.384(4)
C2 H2 0.9500
C3 C4 1.382(5)
C3 H3 0.9500
C4 C5 1.372(6)
C4 H4 0.9500
C5 C6 1.383(4)
C5 H5 0.9500
C6 H6 0.9500
C7 C8 1.396(4)
C7 C12 1.402(4)
C8 C9 1.393(4)
C8 H8 0.9500
C9 C10 1.378(5)
C9 H9 0.9500
C10 C11 1.374(5)
C10 H10 0.9500
C11 C12 1.397(4)
C11 H11 0.9500
C12 H12 0.9500
C13 C18 1.403(4)
C13 C14 1.407(4)
C14 C15 1.382(4)
C14 H14 0.9500
C15 C16 1.388(4)
C15 H15 0.9500
C16 C17 1.380(4)
C16 H16 0.9500
C17 C18 1.391(4)
C17 H17 0.9500
C18 H18 0.9500
O1A C19A 1.407(5)
O1A C23A 1.437(5)
O2A C27A 1.435(5)
O2A C31A 1.441(5)
C19A C20A 1.566(7)
C19A H19A 0.9900
C19A H19B 0.9900
C20A C21A 1.448(7)
C20A H20A 0.9900
C20A H20B 0.9900
C21A C22A 1.511(8)
C21A H21A 0.9900
C21A H21B 0.9900
C22A H22A 0.9800
C22A H22B 0.9800
C22A H22C 0.9800
C23A C24A 1.512(5)
C23A H23A 0.9900
C23A H23B 0.9900
C24A C25A 1.534(6)
C24A H24A 0.9900
C24A H24B 0.9900
C25A C26A 1.524(6)
C25A H25A 0.9900
C25A H25B 0.9900
C26A H26A 0.9800
C26A H26B 0.9800
C26A H26C 0.9800
C27A C28A 1.523(6)
C27A H27A 0.9900
C27A H27B 0.9900
C28A C29A 1.514(9)
C28A H28A 0.9900
C28A H28B 0.9900
C29A C30A 1.537(8)
C29A H29A 0.9900
C29A H29B 0.9900
C30A H30A 0.9800
C30A H30B 0.9800
C30A H30C 0.9800
C31A C32A 1.519(5)
C31A H31A 0.9900
C31A H31B 0.9900
C32A C33A 1.522(6)
C32A H32A 0.9900
C32A H32B 0.9900
C33A C34A 1.528(6)
C33A H33A 0.9900
C33A H33B 0.9900
C34A H34A 0.9800
C34A H34B 0.9800
C34A H34C 0.9800
O1B C23B 1.428(7)
O1B C19B 1.435(8)
O2B C27B 1.434(7)
O2B C31B 1.437(7)
C19B C20B 1.495(8)
C19B H19C 0.9900
C19B H19D 0.9900
C20B C21B 1.499(9)
C20B H20C 0.9900
C20B H20D 0.9900
C21B C22B 1.519(9)
C21B H21C 0.9900
C21B H21D 0.9900
C22B H22D 0.9800
C22B H22E 0.9800
C22B H22F 0.9800
C23B C24B 1.515(7)
C23B H23C 0.9900
C23B H23D 0.9900
C24B C25B 1.529(7)
C24B H24C 0.9900
C24B H24D 0.9900
C25B C26B 1.524(8)
C25B H25C 0.9900
C25B H25D 0.9900
C26B H26D 0.9800
C26B H26E 0.9800
C26B H26F 0.9800
C27B C28B 1.529(8)
C27B H27C 0.9900
C27B H27D 0.9900
C28B C29B 1.517(9)
C28B H28C 0.9900
C28B H28D 0.9900
C29B C30B 1.532(9)
C29B H29C 0.9900
C29B H29D 0.9900
C30B H30D 0.9800
C30B H30E 0.9800
C30B H30F 0.9800
C31B C32B 1.512(7)
C31B H31C 0.9900
C31B H31D 0.9900
C32B C33B 1.532(8)
C32B H32C 0.9900
C32B H32D 0.9900
C33B C34B 1.527(8)
C33B H33C 0.9900
C33B H33D 0.9900
C34B H34D 0.9800
C34B H34E 0.9800
C34B H34F 0.9800

loop_
_geom_torsion_atom_site_label_1
_geom_torsion_atom_site_label_2
_geom_torsion_atom_site_label_3
_geom_torsion_atom_site_label_4
_geom_torsion
C7 Zn1 Li1 O1A -13.9(4)
C13 Zn1 Li1 O1A 91.8(2)
C1 Zn1 Li1 O1A -114.1(2)
C7 Zn1 Li1 O2B -171.7(4)
C13 Zn1 Li1 O2B -66.0(5)
C1 Zn1 Li1 O2B 88.2(5)
C7 Zn1 Li1 O1B 6.9(4)
C13 Zn1 Li1 O1B 112.5(2)
C1 Zn1 Li1 O1B -93.3(2)
C7 Zn1 Li1 O2A 159.5(3)
C13 Zn1 Li1 O2A -94.8(4)
C1 Zn1 Li1 O2A 59.4(4)
C7 Zn1 Li1 C1 100.1(3)
C13 Zn1 Li1 C1 -154.19(16)
C7 Zn1 Li1 C13 -105.7(3)
C1 Zn1 Li1 C13 154.19(16)
C7 Zn1 Li1 C6 126.4(3)
C13 Zn1 Li1 C6 -127.90(15)
C1 Zn1 Li1 C6 26.29(12)
C7 Zn1 C1 C6 131.7(2)
C13 Zn1 C1 C6 -49.4(3)
Li1 Zn1 C1 C6 -74.8(2)
C7 Zn1 C1 C2 -37.6(3)
C13 Zn1 C1 C2 141.3(2)
Li1 Zn1 C1 C2 115.9(3)
C7 Zn1 C1 Li1 -153.57(14)
C13 Zn1 C1 Li1 25.41(16)
O1A Li1 C1 C6 -154.2(3)
O2B Li1 C1 C6 -11.3(4)
O1B Li1 C1 C6 -141.3(3)
O2A Li1 C1 C6 -23.5(3)
C13 Li1 C1 C6 108.1(2)
Zn1 Li1 C1 C6 126.0(2)
O1A Li1 C1 C2 -38.0(3)
O2B Li1 C1 C2 104.9(4)
O1B Li1 C1 C2 -25.1(3)
O2A Li1 C1 C2 92.7(3)
C13 Li1 C1 C2 -135.7(2)
Zn1 Li1 C1 C2 -117.8(2)
C6 Li1 C1 C2 116.2(3)
O1A Li1 C1 Zn1 79.8(2)
O2B Li1 C1 Zn1 -137.3(4)
O1B Li1 C1 Zn1 92.6(2)
O2A Li1 C1 Zn1 -149.5(3)
C13 Li1 C1 Zn1 -17.97(11)
C6 Li1 C1 Zn1 -126.0(2)
C6 C1 C2 C3 -0.2(4)
Zn1 C1 C2 C3 170.0(2)
Li1 C1 C2 C3 -100.9(3)
C1 C2 C3 C4 -0.9(5)
C2 C3 C4 C5 1.4(5)
C3 C4 C5 C6 -0.8(5)
C4 C5 C6 C1 -0.4(5)
C4 C5 C6 Li1 81.6(4)
C2 C1 C6 C5 0.9(4)
Zn1 C1 C6 C5 -169.1(2)
Li1 C1 C6 C5 122.5(3)
C2 C1 C6 Li1 -121.6(3)
Zn1 C1 C6 Li1 68.39(19)
O1A Li1 C6 C5 -74.8(5)
O2B Li1 C6 C5 57.9(4)
O1B Li1 C6 C5 -67.3(4)
O2A Li1 C6 C5 45.6(4)
C1 Li1 C6 C5 -112.9(4)
C13 Li1 C6 C5 174.1(3)
Zn1 Li1 C6 C5 -151.7(3)
O1A Li1 C6 C1 38.1(4)
O2B Li1 C6 C1 170.7(3)
O1B Li1 C6 C1 45.6(3)
O2A Li1 C6 C1 158.5(3)
C13 Li1 C6 C1 -73.0(2)
Zn1 Li1 C6 C1 -38.81(15)
C13 Zn1 C7 C8 -7.5(3)
C1 Zn1 C7 C8 171.4(2)
Li1 Zn1 C7 C8 84.8(4)
C13 Zn1 C7 C12 177.2(2)
C1 Zn1 C7 C12 -3.9(3)
Li1 Zn1 C7 C12 -90.6(4)
C12 C7 C8 C9 0.1(4)
Zn1 C7 C8 C9 -175.5(2)
C7 C8 C9 C10 0.5(5)
C8 C9 C10 C11 -0.5(5)
C9 C10 C11 C12 -0.3(5)
C10 C11 C12 C7 1.0(5)
C8 C7 C12 C11 -0.9(4)
Zn1 C7 C12 C11 174.8(2)
C7 Zn1 C13 C18 -130.5(2)
C1 Zn1 C13 C18 50.5(2)
Li1 Zn1 C13 C18 75.7(2)
C7 Zn1 C13 C14 40.3(3)
C1 Zn1 C13 C14 -138.6(2)
Li1 Zn1 C13 C14 -113.4(2)
C7 Zn1 C13 Li1 153.76(14)
C1 Zn1 C13 Li1 -25.20(16)
O1A Li1 C13 C18 138.5(2)
O2B Li1 C13 C18 20.0(4)
O1B Li1 C13 C18 155.6(3)
O2A Li1 C13 C18 10.4(4)
C1 Li1 C13 C18 -107.70(19)
Zn1 Li1 C13 C18 -125.74(19)
C6 Li1 C13 C18 -78.95(19)
O1A Li1 C13 C14 21.6(3)
O2B Li1 C13 C14 -96.9(4)
O1B Li1 C13 C14 38.6(3)
O2A Li1 C13 C14 -106.5(3)
C1 Li1 C13 C14 135.3(2)
Zn1 Li1 C13 C14 117.3(2)
C6 Li1 C13 C14 164.1(2)
O1A Li1 C13 Zn1 -95.73(19)
O2B Li1 C13 Zn1 145.8(3)
O1B Li1 C13 Zn1 -78.7(3)
O2A Li1 C13 Zn1 136.2(3)
C1 Li1 C13 Zn1 18.04(11)
C6 Li1 C13 Zn1 46.79(12)
C18 C13 C14 C15 -0.6(4)
Zn1 C13 C14 C15 -172.2(2)
Li1 C13 C14 C15 100.6(3)
C13 C14 C15 C16 0.3(4)
C14 C15 C16 C17 0.2(4)
C15 C16 C17 C18 -0.5(4)
C16 C17 C18 C13 0.2(4)
C14 C13 C18 C17 0.4(4)
Zn1 C13 C18 C17 171.8(2)
Li1 C13 C18 C17 -119.8(3)
O2B Li1 O1A C19A -138.9(5)
O1B Li1 O1A C19A -29.4(6)
O2A Li1 O1A C19A -121.9(5)
C1 Li1 O1A C19A 9.0(5)
C13 Li1 O1A C19A 99.8(4)
Zn1 Li1 O1A C19A 54.2(5)
C6 Li1 O1A C19A -10.8(6)
O2B Li1 O1A C23A 56.3(5)
O1B Li1 O1A C23A 165.8(8)
O2A Li1 O1A C23A 73.3(4)
C1 Li1 O1A C23A -155.8(3)
C13 Li1 O1A C23A -65.0(4)
Zn1 Li1 O1A C23A -110.6(3)
C6 Li1 O1A C23A -175.6(3)
O1A Li1 O2A C27A -95.4(5)
O2B Li1 O2A C27A -6.9(11)
O1B Li1 O2A C27A -117.9(5)
C1 Li1 O2A C27A 133.3(4)
C13 Li1 O2A C27A 26.9(6)
Zn1 Li1 O2A C27A 91.6(6)
C6 Li1 O2A C27A 121.8(5)
O1A Li1 O2A C31A 71.5(5)
O2B Li1 O2A C31A 159.9(17)
O1B Li1 O2A C31A 49.0(5)
C1 Li1 O2A C31A -59.8(5)
C13 Li1 O2A C31A -166.3(4)
Zn1 Li1 O2A C31A -101.5(6)
C6 Li1 O2A C31A -71.4(4)
C23A O1A C19A C20A 80.0(6)
Li1 O1A C19A C20A -85.9(6)
O1A C19A C20A C21A 177.5(6)
C19A C20A C21A C22A 178.4(9)
C19A O1A C23A C24A 169.2(4)
Li1 O1A C23A C24A -24.3(5)
O1A C23A C24A C25A 178.8(4)
C23A C24A C25A C26A 179.1(4)
C31A O2A C27A C28A 67.9(6)
Li1 O2A C27A C28A -124.6(5)
O2A C27A C28A C29A 58.8(11)
C27A C28A C29A C30A 154.3(11)
C27A O2A C31A C32A 151.8(4)
Li1 O2A C31A C32A -16.7(6)
O2A C31A C32A C33A 172.8(4)
C31A C32A C33A C34A 173.8(5)
O1A Li1 O1B C23B -143.9(10)
O2B Li1 O1B C23B -64.2(6)
O2A Li1 O1B C23B -47.7(6)
C1 Li1 O1B C23B 71.0(5)
C13 Li1 O1B C23B 161.1(5)
Zn1 Li1 O1B C23B 116.7(5)
C6 Li1 O1B C23B 49.9(6)
O1A Li1 O1B C19B 32.5(6)
O2B Li1 O1B C19B 112.1(6)
O2A Li1 O1B C19B 128.7(6)
C1 Li1 O1B C19B -112.6(6)
C13 Li1 O1B C19B -22.6(7)
Zn1 Li1 O1B C19B -67.0(6)
C6 Li1 O1B C19B -133.8(6)
O1A Li1 O2B C27B 120.0(8)
O1B Li1 O2B C27B 98.0(8)
O2A Li1 O2B C27B 22.1(9)
C1 Li1 O2B C27B -23.6(10)
C13 Li1 O2B C27B -129.2(7)
Zn1 Li1 O2B C27B -83.6(9)
C6 Li1 O2B C27B -29.3(8)
O1A Li1 O2B C31B -52.4(7)
O1B Li1 O2B C31B -74.4(7)
O2A Li1 O2B C31B -150(2)
C1 Li1 O2B C31B 163.9(5)
C13 Li1 O2B C31B 58.3(8)
Zn1 Li1 O2B C31B 103.9(8)
C6 Li1 O2B C31B 158.3(6)
C23B O1B C19B C20B -50.4(11)
Li1 O1B C19B C20B 133.0(7)
O1B C19B C20B C21B -79.4(12)
C19B C20B C21B C22B -158.1(14)
C19B O1B C23B C24B -160.2(6)
Li1 O1B C23B C24B 16.3(8)
O1B C23B C24B C25B -173.8(6)
C23B C24B C25B C26B 179.3(7)
C31B O2B C27B C28B -65.0(9)
Li1 O2B C27B C28B 122.2(8)
O2B C27B C28B C29B -55.4(19)
C27B C28B C29B C30B -160.3(14)
C27B O2B C31B C32B -154.2(7)
Li1 O2B C31B C32B 19.5(9)
O2B C31B C32B C33B -177.1(6)
C31B C32B C33B C34B 178.7(7)
